data_7246981
loop_
_publ_author_name
'Sori, Lorenzo'
'Pizzi, Andrea'
'Bergamaschi, Greta'
'Gori, Alessandro'
'Gautieri, Alfonso'
'Demitri, Nicola'
'Soncini, Monica'
'Metrangolo, Pierangelo'

_publ_section_title
;
 Computation meets experiment: identification of highly efficient
 fibrillating peptides
;
_journal_issue 32
_journal_name_full CrystEngComm
_journal_page_first 4503
_journal_page_last 4510
_journal_paper_doi 10.1039/D3CE00495C
_journal_volume 25
_journal_year 2023
_chemical_absolute_configuration syn
_chemical_formula_moiety 'C31 H41 N5 O9, 2(H2 O)'
_chemical_formula_sum 'C31 H45 N5 O11'
_chemical_formula_weight 663.72
_space_group_crystal_system monoclinic
_space_group_IT_number 4
_space_group_name_Hall 'P 2yb'
_space_group_name_H-M_alt 'P 1 21 1'
_atom_sites_solution_hydrogens mixed
_atom_sites_solution_primary direct
_atom_sites_solution_secondary difmap
_audit_creation_method SHELXL-2018/3
_audit_update_record
;
2022-05-23 deposited with the CCDC.	2023-07-04 downloaded from the CCDC.
;
_cell_angle_alpha 90
_cell_angle_beta 90.87(3)
_cell_angle_gamma 90
_cell_formula_units_Z 4
_cell_length_a 9.724(2)
_cell_length_b 33.662(7)
_cell_length_c 9.966(2)
_cell_measurement_reflns_used 1350
_cell_measurement_temperature 100(2)
_cell_measurement_theta_max 31.061
_cell_measurement_theta_min 1.055
_cell_volume 3261.8(12)
_computing_cell_refinement 'XDS (Kabsch, 2010)'
_computing_data_collection 'Elettra XRD2 Data Collection SW'
_computing_data_reduction 'XDS (Kabsch, 2010)'
_computing_molecular_graphics 'Ortep3 for Windows - Coot'
_computing_publication_material 'enCIFer - publCIF'
_computing_structure_refinement 'SHELXL-2018/3 (Sheldrick, 2015)'
_computing_structure_solution 'SHELXT (Sheldrick, 2015)'
_diffrn_ambient_temperature 100(2)
_diffrn_measured_fraction_theta_full 0.994
_diffrn_measured_fraction_theta_max 0.828
_diffrn_measurement_device_type
;
'Arinax MD2s Goniometer, Pilatus 6M detector'
;
_diffrn_measurement_method 'Rotating crystal'
_diffrn_radiation_type Synchrotron
_diffrn_radiation_wavelength 0.620
_diffrn_reflns_av_R_equivalents 0.0481
_diffrn_reflns_av_unetI/netI 0.0754
_diffrn_reflns_Laue_measured_fraction_full 0.994
_diffrn_reflns_Laue_measured_fraction_max 0.828
_diffrn_reflns_limit_h_max 16
_diffrn_reflns_limit_h_min -16
_diffrn_reflns_limit_k_max 55
_diffrn_reflns_limit_k_min -53
_diffrn_reflns_limit_l_max 16
_diffrn_reflns_limit_l_min -15
_diffrn_reflns_number 42185
_diffrn_reflns_point_group_measured_fraction_full 0.939
_diffrn_reflns_point_group_measured_fraction_max 0.738
_diffrn_reflns_theta_full 21.835
_diffrn_reflns_theta_max 31.061
_diffrn_reflns_theta_min 1.055
_diffrn_source 'Elettra Synchrotron - XRD2 BL'
_diffrn_standards_decay_% 0
_diffrn_standards_interval_count 0
_diffrn_standards_number 0
_exptl_absorpt_coefficient_mu 0.077
_exptl_absorpt_correction_type none
_exptl_crystal_colour Colourless
_exptl_crystal_density_diffrn 1.352
_exptl_crystal_description 'Thin needles'
_exptl_crystal_F_000 1416
_exptl_crystal_size_max 0.100
_exptl_crystal_size_mid 0.050
_exptl_crystal_size_min 0.020
_refine_diff_density_max 0.466
_refine_diff_density_min -0.364
_refine_diff_density_rms 0.060
_refine_ls_abs_structure_details
;
 Flack x determined using 4398 quotients [(I+)-(I-)]/[(I+)+(I-)]
 (Parsons, Flack and Wagner, Acta Cryst. B69 (2013) 249-259).
;
_refine_ls_abs_structure_Flack 2.9(10)
_refine_ls_extinction_method none
_refine_ls_goodness_of_fit_ref 1.006
_refine_ls_hydrogen_treatment mixed
_refine_ls_matrix_type full
_refine_ls_number_parameters 829
_refine_ls_number_reflns 23256
_refine_ls_number_restraints 13
_refine_ls_restrained_S_all 1.005
_refine_ls_R_factor_all 0.1172
_refine_ls_R_factor_gt 0.0645
_refine_ls_shift/su_max 0.000
_refine_ls_shift/su_mean 0.000
_refine_ls_structure_factor_coef Fsqd
_refine_ls_weighting_details 'w=1/[\s^2^(Fo^2^)+(0.0960P)^2^] where P=(Fo^2^+2Fc^2^)/3'
_refine_ls_weighting_scheme calc
_refine_ls_wR_factor_gt 0.1616
_refine_ls_wR_factor_ref 0.1898
_reflns_Friedel_coverage 0.758
_reflns_Friedel_fraction_full 0.882
_reflns_Friedel_fraction_max 0.645
_reflns_number_gt 13582
_reflns_number_total 23256
_reflns_threshold_expression 'I > 2\s(I)'
_cod_data_source_file d3ce00495c2.cif
_cod_data_source_block SFVEF
_cod_depositor_comments 'Adding full bibliography for 7246978--7246981.cif.'
_cod_original_cell_volume 3261.8(11)
_cod_original_sg_symbol_H-M 'P 21'
_cod_database_code 7246981
_shelx_shelxl_version_number 2018/3
_shelx_space_group_comment
;
The symmetry employed for this shelxl refinement is uniquely defined
by the following loop, which should always be used as a source of
symmetry information in preference to the above space-group names.
They are only intended as comments.
;
_shelx_estimated_absorpt_t_min 0.992
_shelx_estimated_absorpt_t_max 0.998

loop_
_space_group_symop_operation_xyz
'x, y, z'
'-x, y+1/2, -z'

loop_
_atom_site_label
_atom_site_type_symbol
_atom_site_fract_x
_atom_site_fract_y
_atom_site_fract_z
_atom_site_U_iso_or_equiv
_atom_site_adp_type
_atom_site_occupancy
_atom_site_site_symmetry_order
_atom_site_calc_flag
_atom_site_refinement_flags_posn
_atom_site_refinement_flags_adp
_atom_site_refinement_flags_occupancy
_atom_site_disorder_assembly
_atom_site_disorder_group
N_B:1 N 0.3796(3) 0.74359(8) 0.1551(3) 0.0271(6) Uani 1 1 d . . . . .
H0A_B:1 H 0.303794 0.735708 0.200470 0.041 Uiso 1 1 calc R U . . .
H0B_B:1 H 0.355323 0.749660 0.069004 0.041 Uiso 1 1 calc R U . . .
H0C_B:1 H 0.416698 0.765402 0.195701 0.041 Uiso 1 1 calc R U . . .
CA_B:1 C 0.4818(3) 0.71114(9) 0.1555(3) 0.0233(6) Uani 1 1 d . . . . .
HA_B:1 H 0.556656 0.718194 0.092026 0.028 Uiso 1 1 calc R U . . .
C_B:1 C 0.4115(3) 0.67327(9) 0.1055(3) 0.0225(6) Uani 1 1 d . . . . .
O_B:1 O 0.2847(2) 0.67046(7) 0.1035(3) 0.0298(5) Uani 1 1 d . . . . .
CB_B:1 C 0.5458(3) 0.70526(10) 0.2959(3) 0.0260(6) Uani 1 1 d . . . . .
HB1_B:1 H 0.472217 0.705147 0.363496 0.031 Uiso 1 1 calc R U . . .
HB2_B:1 H 0.593278 0.679263 0.300016 0.031 Uiso 1 1 calc R U . . .
OG_B:1 O 0.6410(2) 0.73599(7) 0.3264(3) 0.0279(5) Uani 1 1 d . . . . .
HG_B:1 H 0.609006 0.750638 0.386590 0.042 Uiso 1 1 calc R U . . .
N_B:2 N 0.4985(2) 0.64481(8) 0.0686(3) 0.0216(5) Uani 1 1 d . . . . .
H0_B:2 H 0.587148 0.649476 0.078284 0.026 Uiso 1 1 calc R U . . .
CA_B:2 C 0.4569(3) 0.60668(9) 0.0135(3) 0.0216(5) Uani 1 1 d . . . . .
HA_B:2 H 0.354645 0.603838 0.016044 0.026 Uiso 1 1 calc R U . . .
C_B:2 C 0.5260(3) 0.57566(9) 0.1049(3) 0.0213(6) Uani 1 1 d . . . . .
O_B:2 O 0.6532(2) 0.57362(7) 0.1073(2) 0.0258(5) Uani 1 1 d . . . . .
CB_B:2 C 0.5074(3) 0.60226(10) -0.1309(3) 0.0262(6) Uani 1 1 d . . . . .
HB1_B:2 H 0.609156 0.603054 -0.130212 0.031 Uiso 1 1 calc R U . . .
HB2_B:2 H 0.478465 0.575993 -0.165976 0.031 Uiso 1 1 calc R U . . .
CG_B:2 C 0.4526(2) 0.63454(5) -0.2248(2) 0.0260(6) Uani 1 1 d G . . . .
CD1_B:2 C 0.3400(2) 0.62696(5) -0.3086(2) 0.0302(7) Uani 1 1 d G . . . .
HD1_B:2 H 0.298444 0.601427 -0.309061 0.036 Uiso 1 1 calc R U . . .
CE1_B:2 C 0.28836(19) 0.65675(7) -0.3918(2) 0.0348(8) Uani 1 1 d G . . . .
HE1_B:2 H 0.211448 0.651573 -0.449053 0.042 Uiso 1 1 calc R U . . .
CZ_B:2 C 0.3492(2) 0.69412(6) -0.3911(2) 0.0354(8) Uani 1 1 d G . . . .
HZ_B:2 H 0.313901 0.714474 -0.447980 0.042 Uiso 1 1 calc R U . . .
CE2_B:2 C 0.4618(2) 0.70169(5) -0.3073(2) 0.0358(8) Uani 1 1 d G . . . .
HE2_B:2 H 0.503352 0.727229 -0.306913 0.043 Uiso 1 1 calc R U . . .
CD2_B:2 C 0.51344(19) 0.67190(6) -0.2242(2) 0.0294(7) Uani 1 1 d G . . . .
HD2_B:2 H 0.590350 0.677082 -0.166919 0.035 Uiso 1 1 calc R U . . .
N_B:3 N 0.4435(2) 0.55434(8) 0.1836(3) 0.0223(5) Uani 1 1 d . . . . .
H0_B:3 H 0.353652 0.555533 0.172108 0.027 Uiso 1 1 calc R U . . .
CA_B:3 C 0.5030(3) 0.52912(9) 0.2885(3) 0.0216(5) Uani 1 1 d . . . . .
HA_B:3 H 0.602512 0.524958 0.268945 0.026 Uiso 1 1 calc R U . . .
C_B:3 C 0.4310(3) 0.48869(9) 0.2858(3) 0.0209(5) Uani 1 1 d . . . . .
O_B:3 O 0.3052(2) 0.48582(7) 0.2975(3) 0.0279(5) Uani 1 1 d . . . . .
CB_B:3 C 0.4919(3) 0.54811(10) 0.4290(3) 0.0283(6) Uani 1 1 d . . . . .
HB_B:3 H 0.392830 0.549560 0.454061 0.034 Uiso 1 1 calc R U . . .
CG1_B:3 C 0.5696(4) 0.52223(13) 0.5319(4) 0.0367(8) Uani 1 1 d . . . . .
HG1A_B:3 H 0.530607 0.495392 0.531506 0.055 Uiso 1 1 calc R U . . .
HG1B_B:3 H 0.667027 0.520933 0.508440 0.055 Uiso 1 1 calc R U . . .
HG1C_B:3 H 0.560882 0.533864 0.621552 0.055 Uiso 1 1 calc R U . . .
CG2_B:3 C 0.5523(4) 0.58987(11) 0.4294(4) 0.0349(8) Uani 1 1 d . . . . .
HG2A_B:3 H 0.502577 0.606324 0.363711 0.052 Uiso 1 1 calc R U . . .
HG2B_B:3 H 0.543561 0.601532 0.518998 0.052 Uiso 1 1 calc R U . . .
HG2C_B:3 H 0.649706 0.588601 0.405885 0.052 Uiso 1 1 calc R U . . .
N_B:4 N 0.5161(2) 0.45786(8) 0.2705(3) 0.0227(5) Uani 1 1 d . . . . .
H0_B:4 H 0.604155 0.462648 0.259098 0.027 Uiso 1 1 calc R U . . .
CA_B:4 C 0.4700(3) 0.41690(9) 0.2718(3) 0.0231(6) Uani 1 1 d . . . . .
HA_B:4 H 0.367364 0.416004 0.263775 0.028 Uiso 1 1 calc R U . . .
C_B:4 C 0.5162(3) 0.39842(9) 0.4053(3) 0.0225(6) Uani 1 1 d . . . . .
O_B:4 O 0.6386(2) 0.39731(9) 0.4362(3) 0.0343(6) Uani 1 1 d . . . . .
CB_B:4 C 0.5333(3) 0.39405(9) 0.1551(3) 0.0266(6) Uani 1 1 d . . . . .
HB1_B:4 H 0.508738 0.407366 0.069414 0.032 Uiso 1 1 calc R U . . .
HB2_B:4 H 0.634722 0.394223 0.164943 0.032 Uiso 1 1 calc R U . . .
CG_B:4 C 0.4821(4) 0.35136(10) 0.1514(4) 0.0319(7) Uani 1 1 d . . . . .
HG1_B:4 H 0.529500 0.336154 0.223515 0.038 Uiso 1 1 calc R U . . .
HG2_B:4 H 0.382476 0.351148 0.170391 0.038 Uiso 1 1 calc R U . . .
CD_B:4 C 0.5052(4) 0.33083(10) 0.0195(4) 0.0291(7) Uani 1 1 d . . . . .
OE2_B:4 O 0.5930(3) 0.34854(8) -0.0601(3) 0.0344(5) Uani 1 1 d . . . . .
HE2_B:4 H 0.588443 0.338162 -0.136686 0.052 Uiso 1 1 calc R U . . .
OE1_B:4 O 0.4444(3) 0.30054(9) -0.0130(3) 0.0428(7) Uani 1 1 d . . . . .
N_B:5 N 0.4182(3) 0.38416(8) 0.4832(3) 0.0254(5) Uani 1 1 d . . . . .
H0_B:5 H 0.332420 0.383818 0.453718 0.030 Uiso 1 1 calc R U . . .
C_B:5 C 0.4905(3) 0.32474(10) 0.6159(3) 0.0261(6) Uani 1 1 d . . . . .
O_B:5 O 0.4439(3) 0.30185(8) 0.5277(3) 0.0320(5) Uani 1 1 d . . . . .
OXT_B:5 O 0.5694(2) 0.31382(7) 0.7118(2) 0.0291(5) Uani 1 1 d . . . . .
CA_B:5 C 0.4509(3) 0.36914(10) 0.6164(3) 0.0247(6) Uani 1 1 d . . . . .
HA_B:5 H 0.530965 0.384561 0.652979 0.030 Uiso 1 1 calc R U . . .
CB_B:5 C 0.3295(3) 0.37507(10) 0.7110(3) 0.0285(7) Uani 1 1 d . . . . .
HB1_B:5 H 0.243921 0.367461 0.662483 0.034 Uiso 1 1 calc R U . . .
HB2_B:5 H 0.340964 0.356629 0.787793 0.034 Uiso 1 1 calc R U . . .
CG_B:5 C 0.3113(2) 0.41721(6) 0.7664(2) 0.0296(7) Uani 1 1 d G . . . .
CD1_B:5 C 0.3136(2) 0.45067(7) 0.68468(16) 0.0350(8) Uani 1 1 d G . . . .
HD1_B:5 H 0.326095 0.447871 0.590803 0.042 Uiso 1 1 calc R U . . .
CE1_B:5 C 0.2975(2) 0.48821(6) 0.7404(2) 0.0367(8) Uani 1 1 d G . . . .
HE1_B:5 H 0.299062 0.511075 0.684530 0.044 Uiso 1 1 calc R U . . .
CZ_B:5 C 0.2792(2) 0.49230(6) 0.8777(2) 0.0380(8) Uani 1 1 d G . . . .
HZ_B:5 H 0.268239 0.517956 0.915772 0.046 Uiso 1 1 calc R U . . .
CE2_B:5 C 0.2770(2) 0.45884(8) 0.95941(16) 0.0403(9) Uani 1 1 d G . . . .
HE2_B:5 H 0.264449 0.461635 1.053289 0.048 Uiso 1 1 calc R U . . .
CD2_B:5 C 0.2930(2) 0.42130(7) 0.9037(2) 0.0353(8) Uani 1 1 d G . . . .
HD2_B:5 H 0.291482 0.398431 0.959564 0.042 Uiso 1 1 calc R U . . .
N_A:1 N 0.8770(3) 0.74404(8) 0.1543(3) 0.0270(6) Uani 1 1 d . . . . .
H0A_A:1 H 0.802008 0.736250 0.200999 0.040 Uiso 1 1 calc R U . . .
H0B_A:1 H 0.851534 0.749575 0.068045 0.040 Uiso 1 1 calc R U . . .
H0C_A:1 H 0.914019 0.766149 0.193006 0.040 Uiso 1 1 calc R U . . .
CA_A:1 C 0.9803(3) 0.71175(9) 0.1555(3) 0.0228(6) Uani 1 1 d . . . . .
HA_A:1 H 1.054966 0.718908 0.091978 0.027 Uiso 1 1 calc R U . . .
C_A:1 C 0.9114(3) 0.67355(9) 0.1059(3) 0.0222(6) Uani 1 1 d . . . . .
O_A:1 O 0.7852(2) 0.67065(7) 0.1016(3) 0.0302(5) Uani 1 1 d . . . . .
CB_A:1 C 1.0444(3) 0.70663(10) 0.2962(3) 0.0264(6) Uani 1 1 d . . . . .
HB1_A:1 H 0.970879 0.707163 0.363847 0.032 Uiso 1 1 calc R U . . .
HB2_A:1 H 1.090850 0.680504 0.302139 0.032 Uiso 1 1 calc R U . . .
OG_A:1 O 1.1412(2) 0.73725(7) 0.3250(3) 0.0290(5) Uani 1 1 d . . . . .
HG_A:1 H 1.105959 0.753897 0.377078 0.043 Uiso 1 1 calc R U . . .
N_A:2 N 1.0005(2) 0.64534(7) 0.0707(3) 0.0215(5) Uani 1 1 d . . . . .
H0_A:2 H 1.088733 0.649906 0.084105 0.026 Uiso 1 1 calc R U . . .
CA_A:2 C 0.9601(3) 0.60741(9) 0.0112(3) 0.0205(5) Uani 1 1 d . . . . .
HA_A:2 H 0.857747 0.604514 0.012489 0.025 Uiso 1 1 calc R U . . .
C_A:2 C 1.0272(3) 0.57553(9) 0.0987(3) 0.0215(6) Uani 1 1 d . . . . .
O_A:2 O 1.1545(2) 0.57192(7) 0.0987(2) 0.0265(5) Uani 1 1 d . . . . .
CB_A:2 C 1.0113(3) 0.60480(10) -0.1341(3) 0.0262(6) Uani 1 1 d . . . . .
HB1_A:2 H 1.113024 0.605877 -0.132700 0.031 Uiso 1 1 calc R U . . .
HB2_A:2 H 0.983563 0.578817 -0.172318 0.031 Uiso 1 1 calc R U . . .
CG_A:2 C 0.9567(2) 0.63757(5) -0.2248(2) 0.0279(6) Uani 1 1 d G . . . .
CD1_A:2 C 0.8457(2) 0.63019(5) -0.3107(2) 0.0315(7) Uani 1 1 d G . . . .
HD1_A:2 H 0.805139 0.604523 -0.313752 0.038 Uiso 1 1 calc R U . . .
CE1_A:2 C 0.7940(2) 0.66037(7) -0.3922(2) 0.0385(9) Uani 1 1 d G . . . .
HE1_A:2 H 0.718131 0.655329 -0.450971 0.046 Uiso 1 1 calc R U . . .
CZ_A:2 C 0.8533(2) 0.69793(6) -0.3878(2) 0.0377(8) Uani 1 1 d G . . . .
HZ_A:2 H 0.817998 0.718552 -0.443523 0.045 Uiso 1 1 calc R U . . .
CE2_A:2 C 0.9643(2) 0.70530(5) -0.3019(2) 0.0348(8) Uani 1 1 d G . . . .
HE2_A:2 H 1.004873 0.730969 -0.298856 0.042 Uiso 1 1 calc R U . . .
CD2_A:2 C 1.0160(2) 0.67512(6) -0.2204(2) 0.0294(7) Uani 1 1 d G . . . .
HD2_A:2 H 1.091883 0.680163 -0.161635 0.035 Uiso 1 1 calc R U . . .
N_A:3 N 0.9436(2) 0.55482(8) 0.1774(3) 0.0220(5) Uani 1 1 d . . . . .
H0_A:3 H 0.854014 0.556943 0.165468 0.026 Uiso 1 1 calc R U . . .
CA_A:3 C 0.9971(3) 0.52882(9) 0.2825(3) 0.0220(6) Uani 1 1 d . . . . .
HA_A:3 H 1.097786 0.524785 0.268926 0.026 Uiso 1 1 calc R U . . .
C_A:3 C 0.9249(3) 0.48882(9) 0.2744(3) 0.0219(5) Uani 1 1 d . . . . .
O_A:3 O 0.7994(2) 0.48654(7) 0.2632(3) 0.0301(5) Uani 1 1 d . . . . .
CB_A:3 C 0.9753(3) 0.54810(11) 0.4221(3) 0.0290(7) Uani 1 1 d . . . . .
HB_A:3 H 0.875982 0.555316 0.429618 0.035 Uiso 1 1 calc R U . . .
CG1_A:3 C 1.0117(6) 0.51923(15) 0.5345(4) 0.0555(13) Uani 1 1 d . . . . .
HG1A_A:3 H 0.955907 0.495129 0.524690 0.083 Uiso 1 1 calc R U . . .
HG1B_A:3 H 1.109405 0.512268 0.529885 0.083 Uiso 1 1 calc R U . . .
HG1C_A:3 H 0.993334 0.531673 0.621252 0.083 Uiso 1 1 calc R U . . .
CG2_A:3 C 1.0606(4) 0.58612(13) 0.4341(4) 0.0396(9) Uani 1 1 d . . . . .
HG2A_A:3 H 1.035450 0.604242 0.360792 0.059 Uiso 1 1 calc R U . . .
HG2B_A:3 H 1.042503 0.598955 0.520332 0.059 Uiso 1 1 calc R U . . .
HG2C_A:3 H 1.158574 0.579550 0.428965 0.059 Uiso 1 1 calc R U . . .
N_A:4 N 1.0093(2) 0.45749(7) 0.2842(3) 0.0226(5) Uani 1 1 d . . . . .
H0_A:4 H 1.098638 0.461662 0.288245 0.027 Uiso 1 1 calc R U . . .
CA_A:4 C 0.9588(3) 0.41666(9) 0.2884(3) 0.0225(6) Uani 1 1 d . . . . .
HA_A:4 H 0.855971 0.416823 0.286637 0.027 Uiso 1 1 calc R U . . .
C_A:4 C 1.0100(3) 0.39833(9) 0.4198(3) 0.0221(6) Uani 1 1 d . . . . .
O_A:4 O 1.1341(2) 0.39255(9) 0.4390(3) 0.0350(6) Uani 1 1 d . . . . .
CB_A:4 C 1.0106(3) 0.39383(10) 0.1670(3) 0.0271(6) Uani 1 1 d . . . . .
HB1_A:4 H 0.977874 0.407246 0.084049 0.032 Uiso 1 1 calc R U . . .
HB2_A:4 H 1.112414 0.394401 0.167691 0.032 Uiso 1 1 calc R U . . .
CG_A:4 C 0.9628(4) 0.35117(10) 0.1648(4) 0.0317(7) Uani 1 1 d . . . . .
HG1_A:4 H 1.005271 0.336964 0.241834 0.038 Uiso 1 1 calc R U . . .
HG2_A:4 H 0.861818 0.350587 0.176185 0.038 Uiso 1 1 calc R U . . .
CD_A:4 C 0.9975(3) 0.32954(10) 0.0376(4) 0.0287(7) Uani 1 1 d . . . . .
OE2_A:4 O 1.0825(3) 0.34849(8) -0.0413(3) 0.0344(5) Uani 1 1 d . . . . .
HE2_A:4 H 1.089161 0.336110 -0.114095 0.052 Uiso 1 1 calc R U . . .
OE1_A:4 O 0.9468(3) 0.29734(9) 0.0078(3) 0.0442(7) Uani 1 1 d . . . . .
N_A:5 N 0.9155(2) 0.39029(8) 0.5104(3) 0.0245(5) Uani 1 1 d . . . . .
H0_A:5 H 0.828485 0.395141 0.491177 0.029 Uiso 1 1 calc R U . . .
C_A:5 C 0.9831(3) 0.32844(10) 0.6336(3) 0.0249(6) Uani 1 1 d . . . . .
O_A:5 O 0.9373(3) 0.30735(8) 0.5405(3) 0.0351(6) Uani 1 1 d . . . . .
OXT_A:5 O 1.0577(2) 0.31544(7) 0.7298(2) 0.0291(5) Uani 1 1 d . . . . .
CA_A:5 C 0.9520(3) 0.37369(10) 0.6407(3) 0.0247(6) Uani 1 1 d . . . . .
HA_A:5 H 1.036746 0.387496 0.674554 0.030 Uiso 1 1 calc R U . . .
CB_A:5 C 0.8362(3) 0.38121(10) 0.7413(3) 0.0260(6) Uani 1 1 d . . . . .
HB1_A:5 H 0.852045 0.363818 0.820157 0.031 Uiso 1 1 calc R U . . .
HB2_A:5 H 0.748008 0.373024 0.698786 0.031 Uiso 1 1 calc R U . . .
CG_A:5 C 0.8207(2) 0.42430(6) 0.7917(2) 0.0267(6) Uani 1 1 d G . . . .
CD1_A:5 C 0.93415(16) 0.44827(7) 0.8189(3) 0.0387(8) Uani 1 1 d G . . . .
HD1_A:5 H 1.024065 0.438959 0.800147 0.046 Uiso 1 1 calc R U . . .
CE1_A:5 C 0.91601(19) 0.48588(7) 0.8734(3) 0.0439(10) Uani 1 1 d G . . . .
HE1_A:5 H 0.993528 0.502263 0.892011 0.053 Uiso 1 1 calc R U . . .
CZ_A:5 C 0.7845(2) 0.49951(6) 0.9008(3) 0.0346(8) Uani 1 1 d G . . . .
HZ_A:5 H 0.772054 0.525206 0.938086 0.042 Uiso 1 1 calc R U . . .
CE2_A:5 C 0.67103(17) 0.47553(8) 0.8736(3) 0.0504(12) Uani 1 1 d G . . . .
HE2_A:5 H 0.581114 0.484846 0.892297 0.060 Uiso 1 1 calc R U . . .
CD2_A:5 C 0.68917(17) 0.43793(7) 0.8190(3) 0.0483(11) Uani 1 1 d G . . . .
HD2_A:5 H 0.611648 0.421541 0.800433 0.058 Uiso 1 1 calc R U . . .
O_W:1 O 0.7012(3) 0.29472(10) 0.3628(3) 0.0425(7) Uani 1 1 d D . . . .
H1_W:1 H 0.637(3) 0.2952(18) 0.424(4) 0.064 Uiso 1 1 d D U . . .
H2_W:1 H 0.778(3) 0.3019(18) 0.403(5) 0.064 Uiso 1 1 d D U . . .
O_W:2 O 0.7538(3) 0.75612(11) -0.0985(3) 0.0487(8) Uani 1 1 d D . . . .
H1_W:2 H 0.689(5) 0.7720(15) -0.070(5) 0.073 Uiso 1 1 d D U . . .
H2_W:2 H 0.780(6) 0.7644(17) -0.177(3) 0.073 Uiso 1 1 d D U . . .
O_W:3 O 0.7326(3) 0.25674(11) 0.1006(3) 0.0523(8) Uani 1 1 d D . . . .
H1_W:3 H 0.801(5) 0.2717(16) 0.076(5) 0.078 Uiso 1 1 d D U . . .
H2_W:3 H 0.719(6) 0.2605(18) 0.186(2) 0.078 Uiso 1 1 d D U . . .
O_W:4 O 0.2034(4) 0.29711(11) 0.3589(3) 0.0522(8) Uani 1 1 d D . . . .
H1_W:4 H 0.284(3) 0.303(2) 0.392(5) 0.078 Uiso 1 1 d D U . . .
H2_W:4 H 0.142(4) 0.299(2) 0.422(4) 0.078 Uiso 1 1 d D U . . .

loop_
_atom_site_aniso_label
_atom_site_aniso_U_11
_atom_site_aniso_U_22
_atom_site_aniso_U_33
_atom_site_aniso_U_23
_atom_site_aniso_U_13
_atom_site_aniso_U_12
N_B:1 0.0207(12) 0.0219(13) 0.0385(15) -0.0047(11) -0.0010(10) 0.0006(10)
CA_B:1 0.0184(13) 0.0198(14) 0.0316(15) -0.0014(11) 0.0022(11) 0.0001(11)
C_B:1 0.0171(12) 0.0202(14) 0.0303(15) -0.0002(11) 0.0010(11) -0.0008(11)
O_B:1 0.0153(9) 0.0255(11) 0.0488(15) -0.0090(11) 0.0026(9) -0.0013(8)
CB_B:1 0.0239(14) 0.0222(14) 0.0319(16) -0.0029(12) -0.0001(11) -0.0009(12)
OG_B:1 0.0236(10) 0.0244(11) 0.0357(12) -0.0085(9) -0.0015(9) -0.0020(9)
N_B:2 0.0141(10) 0.0203(12) 0.0306(13) 0.0007(10) 0.0030(9) -0.0008(9)
CA_B:2 0.0154(11) 0.0202(13) 0.0292(14) 0.0004(11) 0.0039(10) -0.0003(10)
C_B:2 0.0164(12) 0.0181(13) 0.0294(14) -0.0021(11) 0.0027(10) -0.0015(10)
O_B:2 0.0136(9) 0.0269(11) 0.0371(12) 0.0054(9) 0.0034(8) 0.0005(8)
CB_B:2 0.0221(13) 0.0263(15) 0.0302(16) -0.0008(12) 0.0027(12) 0.0027(12)
CG_B:2 0.0234(14) 0.0303(16) 0.0243(14) 0.0001(12) 0.0037(11) 0.0022(12)
CD1_B:2 0.0261(15) 0.0371(19) 0.0276(16) -0.0001(13) 0.0027(12) 0.0022(14)
CE1_B:2 0.0261(16) 0.047(2) 0.0308(17) 0.0026(15) -0.0005(13) 0.0066(15)
CZ_B:2 0.0329(17) 0.042(2) 0.0315(17) 0.0064(15) 0.0055(14) 0.0121(16)
CE2_B:2 0.0347(17) 0.0362(19) 0.0366(19) 0.0075(15) 0.0081(14) 0.0028(15)
CD2_B:2 0.0263(15) 0.0320(17) 0.0302(16) 0.0047(13) 0.0042(12) 0.0005(13)
N_B:3 0.0146(10) 0.0222(12) 0.0302(13) 0.0029(10) 0.0034(9) 0.0012(9)
CA_B:3 0.0170(12) 0.0223(14) 0.0257(14) 0.0012(11) 0.0030(10) 0.0012(11)
C_B:3 0.0159(11) 0.0211(13) 0.0259(13) 0.0023(11) 0.0019(10) 0.0015(11)
O_B:3 0.0156(9) 0.0250(11) 0.0431(13) 0.0007(10) 0.0048(9) 0.0002(8)
CB_B:3 0.0249(14) 0.0313(17) 0.0290(15) -0.0036(13) 0.0064(12) -0.0026(13)
CG1_B:3 0.0376(19) 0.044(2) 0.0284(16) 0.0000(15) 0.0010(14) -0.0066(17)
CG2_B:3 0.0339(17) 0.0343(19) 0.0367(19) -0.0087(15) 0.0044(15) -0.0031(15)
N_B:4 0.0161(10) 0.0218(12) 0.0305(13) 0.0029(10) 0.0031(9) -0.0003(9)
CA_B:4 0.0184(12) 0.0216(14) 0.0293(14) 0.0029(12) 0.0007(10) 0.0009(11)
C_B:4 0.0170(12) 0.0219(14) 0.0288(15) 0.0027(11) 0.0002(10) 0.0020(11)
O_B:4 0.0163(10) 0.0510(16) 0.0354(13) 0.0132(11) 0.0006(9) 0.0002(10)
CB_B:4 0.0301(15) 0.0241(15) 0.0257(14) 0.0006(12) 0.0016(12) 0.0007(13)
CG_B:4 0.0434(19) 0.0235(15) 0.0289(16) 0.0004(13) 0.0006(14) -0.0009(15)
CD_B:4 0.0287(15) 0.0249(15) 0.0336(17) -0.0017(13) -0.0002(13) 0.0013(13)
OE2_B:4 0.0387(13) 0.0326(13) 0.0320(12) -0.0022(10) 0.0019(10) -0.0053(11)
OE1_B:4 0.0457(16) 0.0376(15) 0.0455(16) -0.0120(12) 0.0126(13) -0.0149(12)
N_B:5 0.0171(11) 0.0302(14) 0.0289(13) 0.0067(11) 0.0002(9) -0.0006(10)
C_B:5 0.0200(13) 0.0286(16) 0.0297(15) 0.0069(13) 0.0023(11) -0.0006(12)
O_B:5 0.0317(12) 0.0295(12) 0.0348(13) 0.0014(10) -0.0024(10) 0.0003(10)
OXT_B:5 0.0291(12) 0.0255(11) 0.0325(12) 0.0044(10) -0.0042(9) 0.0002(10)
CA_B:5 0.0206(13) 0.0266(15) 0.0270(14) 0.0059(12) 0.0005(11) 0.0007(11)
CB_B:5 0.0211(14) 0.0322(17) 0.0325(16) 0.0087(13) 0.0073(12) 0.0028(12)
CG_B:5 0.0175(12) 0.0378(18) 0.0335(16) 0.0041(14) 0.0029(11) 0.0042(13)
CD1_B:5 0.0339(17) 0.0397(19) 0.0315(17) 0.0000(15) 0.0031(14) 0.0060(16)
CE1_B:5 0.0290(16) 0.040(2) 0.041(2) 0.0002(17) 0.0034(14) 0.0033(16)
CZ_B:5 0.0218(14) 0.046(2) 0.047(2) -0.0074(18) 0.0023(14) 0.0038(15)
CE2_B:5 0.0323(17) 0.056(3) 0.0322(18) -0.0067(17) -0.0015(14) 0.0026(18)
CD2_B:5 0.0260(15) 0.048(2) 0.0315(17) 0.0025(16) -0.0009(13) -0.0012(15)
N_A:1 0.0203(11) 0.0207(12) 0.0399(15) -0.0041(11) 0.0000(10) 0.0020(10)
CA_A:1 0.0175(12) 0.0203(14) 0.0308(15) -0.0015(11) 0.0021(11) 0.0006(11)
C_A:1 0.0185(12) 0.0192(13) 0.0290(14) 0.0002(11) 0.0021(11) 0.0004(11)
O_A:1 0.0164(10) 0.0255(11) 0.0487(15) -0.0064(11) 0.0042(9) -0.0011(8)
CB_A:1 0.0253(14) 0.0230(15) 0.0309(15) -0.0021(12) 0.0024(11) -0.0020(12)
OG_A:1 0.0256(11) 0.0246(11) 0.0367(13) -0.0085(10) -0.0025(9) -0.0001(9)
N_A:2 0.0153(10) 0.0193(11) 0.0299(13) -0.0008(10) 0.0030(9) -0.0010(9)
CA_A:2 0.0162(11) 0.0194(13) 0.0258(14) 0.0001(11) 0.0019(10) 0.0000(10)
C_A:2 0.0146(11) 0.0181(13) 0.0319(15) -0.0019(11) 0.0011(10) -0.0015(10)
O_A:2 0.0148(9) 0.0264(11) 0.0382(13) 0.0065(10) 0.0031(8) 0.0004(8)
CB_A:2 0.0222(13) 0.0252(15) 0.0314(16) -0.0037(12) 0.0040(12) 0.0030(12)
CG_A:2 0.0244(14) 0.0312(17) 0.0283(15) 0.0019(13) 0.0044(12) 0.0028(13)
CD1_A:2 0.0276(16) 0.0368(19) 0.0303(16) -0.0019(14) 0.0032(13) 0.0009(14)
CE1_A:2 0.0290(17) 0.055(2) 0.0313(18) 0.0004(17) 0.0019(14) 0.0070(17)
CZ_A:2 0.0339(18) 0.044(2) 0.0350(18) 0.0102(16) 0.0072(14) 0.0118(16)
CE2_A:2 0.0365(18) 0.0315(18) 0.0368(18) 0.0069(15) 0.0093(14) 0.0030(14)
CD2_A:2 0.0271(15) 0.0303(17) 0.0309(16) 0.0031(13) 0.0030(12) 0.0003(13)
N_A:3 0.0136(10) 0.0215(12) 0.0310(13) 0.0039(10) 0.0025(9) -0.0003(9)
CA_A:3 0.0172(12) 0.0220(14) 0.0269(14) 0.0011(11) 0.0022(10) 0.0008(11)
C_A:3 0.0190(12) 0.0206(13) 0.0261(13) 0.0040(11) 0.0052(10) 0.0022(11)
O_A:3 0.0142(9) 0.0255(11) 0.0508(15) 0.0057(11) 0.0025(9) 0.0000(9)
CB_A:3 0.0279(15) 0.0301(17) 0.0288(15) -0.0039(13) 0.0007(12) 0.0036(13)
CG1_A:3 0.087(4) 0.051(3) 0.0282(19) -0.0011(18) -0.005(2) 0.022(3)
CG2_A:3 0.0310(17) 0.043(2) 0.045(2) -0.0166(17) 0.0032(16) -0.0036(16)
N_A:4 0.0141(10) 0.0207(12) 0.0330(13) 0.0006(10) 0.0030(9) 0.0011(9)
CA_A:4 0.0174(12) 0.0216(14) 0.0285(14) 0.0035(11) 0.0011(10) 0.0005(11)
C_A:4 0.0174(12) 0.0223(14) 0.0267(14) -0.0001(11) 0.0010(10) 0.0008(11)
O_A:4 0.0174(10) 0.0537(17) 0.0339(13) 0.0087(12) 0.0020(9) 0.0055(11)
CB_A:4 0.0296(15) 0.0250(15) 0.0267(15) 0.0008(12) 0.0019(12) 0.0000(13)
CG_A:4 0.0393(18) 0.0239(15) 0.0320(17) 0.0004(13) 0.0051(14) -0.0006(14)
CD_A:4 0.0258(14) 0.0256(16) 0.0349(17) -0.0026(13) 0.0008(12) -0.0013(13)
OE2_A:4 0.0384(13) 0.0311(13) 0.0337(13) -0.0034(11) 0.0020(11) -0.0052(11)
OE1_A:4 0.0467(16) 0.0383(15) 0.0479(17) -0.0144(13) 0.0156(13) -0.0127(13)
N_A:5 0.0141(10) 0.0300(14) 0.0295(13) 0.0062(11) 0.0018(9) -0.0003(10)
C_A:5 0.0231(13) 0.0246(15) 0.0269(15) 0.0027(12) 0.0031(11) -0.0011(12)
O_A:5 0.0397(14) 0.0298(13) 0.0356(13) -0.0013(11) -0.0053(11) -0.0016(11)
OXT_A:5 0.0315(12) 0.0236(11) 0.0322(12) 0.0035(9) -0.0027(10) 0.0010(9)
CA_A:5 0.0198(13) 0.0258(15) 0.0284(15) 0.0042(12) 0.0028(11) 0.0004(11)
CB_A:5 0.0196(13) 0.0272(15) 0.0312(15) 0.0044(13) 0.0043(11) 0.0004(12)
CG_A:5 0.0213(13) 0.0330(17) 0.0260(14) 0.0037(13) 0.0030(11) -0.0001(12)
CD1_A:5 0.0253(15) 0.0347(19) 0.056(2) -0.0073(17) 0.0046(15) 0.0006(14)
CE1_A:5 0.0281(17) 0.041(2) 0.062(3) -0.015(2) 0.0053(17) -0.0047(16)
CZ_A:5 0.0312(16) 0.0328(18) 0.0399(19) -0.0039(15) 0.0015(14) 0.0038(14)
CE2_A:5 0.0229(16) 0.061(3) 0.067(3) -0.028(2) -0.0022(17) 0.0033(18)
CD2_A:5 0.0218(15) 0.056(3) 0.067(3) -0.028(2) 0.0012(17) 0.0005(16)
O_W:1 0.0375(15) 0.0508(17) 0.0392(15) -0.0046(13) -0.0007(12) 0.0023(13)
O_W:2 0.0443(17) 0.059(2) 0.0423(16) -0.0080(15) -0.0031(13) 0.0211(15)
O_W:3 0.0489(18) 0.070(2) 0.0382(16) 0.0088(15) -0.0026(13) -0.0232(17)
O_W:4 0.0487(18) 0.0539(19) 0.0535(19) -0.0193(16) -0.0133(15) 0.0120(16)

loop_
_atom_type_symbol
_atom_type_description
_atom_type_scat_dispersion_real
_atom_type_scat_dispersion_imag
_atom_type_scat_source
C C 0.0020 0.0012 'International Tables Vol C Tables 4.2.6.8 and 6.1.1.4'
N N 0.0042 0.0025 'International Tables Vol C Tables 4.2.6.8 and 6.1.1.4'
O O 0.0077 0.0045 'International Tables Vol C Tables 4.2.6.8 and 6.1.1.4'
H H 0.0000 0.0000 'International Tables Vol C Tables 4.2.6.8 and 6.1.1.4'

loop_
_geom_angle_atom_site_label_1
_geom_angle_atom_site_label_2
_geom_angle_atom_site_label_3
_geom_angle
_geom_angle_site_symmetry_1
_geom_angle_site_symmetry_3
_geom_angle_publ_flag
CA_B:1 N_B:1 H0A_B:1 109.5 . . ?
CA_B:1 N_B:1 H0B_B:1 109.5 . . ?
H0A_B:1 N_B:1 H0B_B:1 109.5 . . ?
CA_B:1 N_B:1 H0C_B:1 109.5 . . ?
H0A_B:1 N_B:1 H0C_B:1 109.5 . . ?
H0B_B:1 N_B:1 H0C_B:1 109.5 . . ?
N_B:1 CA_B:1 C_B:1 108.6(2) . . ?
N_B:1 CA_B:1 CB_B:1 111.2(3) . . ?
C_B:1 CA_B:1 CB_B:1 111.3(3) . . ?
N_B:1 CA_B:1 HA_B:1 108.6 . . ?
C_B:1 CA_B:1 HA_B:1 108.6 . . ?
CB_B:1 CA_B:1 HA_B:1 108.6 . . ?
O_B:1 C_B:1 N_B:2 125.3(3) . . ?
O_B:1 C_B:1 CA_B:1 120.7(3) . . ?
N_B:2 C_B:1 CA_B:1 114.0(2) . . ?
OG_B:1 CB_B:1 CA_B:1 110.8(3) . . ?
OG_B:1 CB_B:1 HB1_B:1 109.5 . . ?
CA_B:1 CB_B:1 HB1_B:1 109.5 . . ?
OG_B:1 CB_B:1 HB2_B:1 109.5 . . ?
CA_B:1 CB_B:1 HB2_B:1 109.5 . . ?
HB1_B:1 CB_B:1 HB2_B:1 108.1 . . ?
CB_B:1 OG_B:1 HG_B:1 109.5 . . ?
C_B:1 N_B:2 CA_B:2 124.4(2) . . ?
C_B:1 N_B:2 H0_B:2 117.8 . . ?
CA_B:2 N_B:2 H0_B:2 117.8 . . ?
N_B:2 CA_B:2 C_B:2 105.1(2) . . ?
N_B:2 CA_B:2 CB_B:2 110.4(2) . . ?
C_B:2 CA_B:2 CB_B:2 110.3(2) . . ?
N_B:2 CA_B:2 HA_B:2 110.3 . . ?
C_B:2 CA_B:2 HA_B:2 110.3 . . ?
CB_B:2 CA_B:2 HA_B:2 110.3 . . ?
O_B:2 C_B:2 N_B:3 124.5(3) . . ?
O_B:2 C_B:2 CA_B:2 118.5(3) . . ?
N_B:3 C_B:2 CA_B:2 116.9(2) . . ?
CG_B:2 CB_B:2 CA_B:2 113.1(2) . . ?
CG_B:2 CB_B:2 HB1_B:2 109.0 . . ?
CA_B:2 CB_B:2 HB1_B:2 109.0 . . ?
CG_B:2 CB_B:2 HB2_B:2 109.0 . . ?
CA_B:2 CB_B:2 HB2_B:2 109.0 . . ?
HB1_B:2 CB_B:2 HB2_B:2 107.8 . . ?
CD1_B:2 CG_B:2 CD2_B:2 120.0 . . ?
CD1_B:2 CG_B:2 CB_B:2 120.17(18) . . ?
CD2_B:2 CG_B:2 CB_B:2 119.81(18) . . ?
CG_B:2 CD1_B:2 CE1_B:2 120.0 . . ?
CG_B:2 CD1_B:2 HD1_B:2 120.0 . . ?
CE1_B:2 CD1_B:2 HD1_B:2 120.0 . . ?
CZ_B:2 CE1_B:2 CD1_B:2 120.0 . . ?
CZ_B:2 CE1_B:2 HE1_B:2 120.0 . . ?
CD1_B:2 CE1_B:2 HE1_B:2 120.0 . . ?
CE2_B:2 CZ_B:2 CE1_B:2 120.0 . . ?
CE2_B:2 CZ_B:2 HZ_B:2 120.0 . . ?
CE1_B:2 CZ_B:2 HZ_B:2 120.0 . . ?
CZ_B:2 CE2_B:2 CD2_B:2 120.0 . . ?
CZ_B:2 CE2_B:2 HE2_B:2 120.0 . . ?
CD2_B:2 CE2_B:2 HE2_B:2 120.0 . . ?
CE2_B:2 CD2_B:2 CG_B:2 120.0 . . ?
CE2_B:2 CD2_B:2 HD2_B:2 120.0 . . ?
CG_B:2 CD2_B:2 HD2_B:2 120.0 . . ?
C_B:2 N_B:3 CA_B:3 119.8(2) . . ?
C_B:2 N_B:3 H0_B:3 120.1 . . ?
CA_B:3 N_B:3 H0_B:3 120.1 . . ?
N_B:3 CA_B:3 C_B:3 109.2(2) . . ?
N_B:3 CA_B:3 CB_B:3 112.1(3) . . ?
C_B:3 CA_B:3 CB_B:3 110.2(2) . . ?
N_B:3 CA_B:3 HA_B:3 108.4 . . ?
C_B:3 CA_B:3 HA_B:3 108.4 . . ?
CB_B:3 CA_B:3 HA_B:3 108.4 . . ?
O_B:3 C_B:3 N_B:4 124.4(3) . . ?
O_B:3 C_B:3 CA_B:3 121.5(3) . . ?
N_B:4 C_B:3 CA_B:3 114.1(2) . . ?
CG2_B:3 CB_B:3 CG1_B:3 109.6(3) . . ?
CG2_B:3 CB_B:3 CA_B:3 110.6(3) . . ?
CG1_B:3 CB_B:3 CA_B:3 109.3(3) . . ?
CG2_B:3 CB_B:3 HB_B:3 109.1 . . ?
CG1_B:3 CB_B:3 HB_B:3 109.1 . . ?
CA_B:3 CB_B:3 HB_B:3 109.1 . . ?
CB_B:3 CG1_B:3 HG1A_B:3 109.5 . . ?
CB_B:3 CG1_B:3 HG1B_B:3 109.5 . . ?
HG1A_B:3 CG1_B:3 HG1B_B:3 109.5 . . ?
CB_B:3 CG1_B:3 HG1C_B:3 109.5 . . ?
HG1A_B:3 CG1_B:3 HG1C_B:3 109.5 . . ?
HG1B_B:3 CG1_B:3 HG1C_B:3 109.5 . . ?
CB_B:3 CG2_B:3 HG2A_B:3 109.5 . . ?
CB_B:3 CG2_B:3 HG2B_B:3 109.5 . . ?
HG2A_B:3 CG2_B:3 HG2B_B:3 109.5 . . ?
CB_B:3 CG2_B:3 HG2C_B:3 109.5 . . ?
HG2A_B:3 CG2_B:3 HG2C_B:3 109.5 . . ?
HG2B_B:3 CG2_B:3 HG2C_B:3 109.5 . . ?
C_B:3 N_B:4 CA_B:4 123.0(2) . . ?
C_B:3 N_B:4 H0_B:4 118.5 . . ?
CA_B:4 N_B:4 H0_B:4 118.5 . . ?
N_B:4 CA_B:4 C_B:4 107.9(3) . . ?
N_B:4 CA_B:4 CB_B:4 110.0(2) . . ?
C_B:4 CA_B:4 CB_B:4 109.9(3) . . ?
N_B:4 CA_B:4 HA_B:4 109.7 . . ?
C_B:4 CA_B:4 HA_B:4 109.7 . . ?
CB_B:4 CA_B:4 HA_B:4 109.7 . . ?
O_B:4 C_B:4 N_B:5 123.0(3) . . ?
O_B:4 C_B:4 CA_B:4 120.2(3) . . ?
N_B:5 C_B:4 CA_B:4 116.8(3) . . ?
CG_B:4 CB_B:4 CA_B:4 110.9(3) . . ?
CG_B:4 CB_B:4 HB1_B:4 109.4 . . ?
CA_B:4 CB_B:4 HB1_B:4 109.4 . . ?
CG_B:4 CB_B:4 HB2_B:4 109.4 . . ?
CA_B:4 CB_B:4 HB2_B:4 109.4 . . ?
HB1_B:4 CB_B:4 HB2_B:4 108.0 . . ?
CD_B:4 CG_B:4 CB_B:4 113.7(3) . . ?
CD_B:4 CG_B:4 HG1_B:4 108.8 . . ?
CB_B:4 CG_B:4 HG1_B:4 108.8 . . ?
CD_B:4 CG_B:4 HG2_B:4 108.8 . . ?
CB_B:4 CG_B:4 HG2_B:4 108.8 . . ?
HG1_B:4 CG_B:4 HG2_B:4 107.7 . . ?
OE1_B:4 CD_B:4 OE2_B:4 122.4(3) . . ?
OE1_B:4 CD_B:4 CG_B:4 122.5(3) . . ?
OE2_B:4 CD_B:4 CG_B:4 115.1(3) . . ?
CD_B:4 OE2_B:4 HE2_B:4 109.5 . . ?
C_B:4 N_B:5 CA_B:5 120.8(3) . . ?
C_B:4 N_B:5 H0_B:5 119.6 . . ?
CA_B:5 N_B:5 H0_B:5 119.6 . . ?
O_B:5 C_B:5 OXT_B:5 124.0(3) . . ?
O_B:5 C_B:5 CA_B:5 120.8(3) . . ?
OXT_B:5 C_B:5 CA_B:5 115.2(3) . . ?
N_B:5 CA_B:5 CB_B:5 110.9(3) . . ?
N_B:5 CA_B:5 C_B:5 112.7(3) . . ?
CB_B:5 CA_B:5 C_B:5 108.8(3) . . ?
N_B:5 CA_B:5 HA_B:5 108.1 . . ?
CB_B:5 CA_B:5 HA_B:5 108.1 . . ?
C_B:5 CA_B:5 HA_B:5 108.1 . . ?
CG_B:5 CB_B:5 CA_B:5 115.8(3) . . ?
CG_B:5 CB_B:5 HB1_B:5 108.3 . . ?
CA_B:5 CB_B:5 HB1_B:5 108.3 . . ?
CG_B:5 CB_B:5 HB2_B:5 108.3 . . ?
CA_B:5 CB_B:5 HB2_B:5 108.3 . . ?
HB1_B:5 CB_B:5 HB2_B:5 107.4 . . ?
CD1_B:5 CG_B:5 CD2_B:5 120.0 . . ?
CD1_B:5 CG_B:5 CB_B:5 122.42(19) . . ?
CD2_B:5 CG_B:5 CB_B:5 117.58(19) . . ?
CG_B:5 CD1_B:5 CE1_B:5 120.0 . . ?
CG_B:5 CD1_B:5 HD1_B:5 120.0 . . ?
CE1_B:5 CD1_B:5 HD1_B:5 120.0 . . ?
CD1_B:5 CE1_B:5 CZ_B:5 120.0 . . ?
CD1_B:5 CE1_B:5 HE1_B:5 120.0 . . ?
CZ_B:5 CE1_B:5 HE1_B:5 120.0 . . ?
CE1_B:5 CZ_B:5 CE2_B:5 120.0 . . ?
CE1_B:5 CZ_B:5 HZ_B:5 120.0 . . ?
CE2_B:5 CZ_B:5 HZ_B:5 120.0 . . ?
CD2_B:5 CE2_B:5 CZ_B:5 120.0 . . ?
CD2_B:5 CE2_B:5 HE2_B:5 120.0 . . ?
CZ_B:5 CE2_B:5 HE2_B:5 120.0 . . ?
CE2_B:5 CD2_B:5 CG_B:5 120.0 . . ?
CE2_B:5 CD2_B:5 HD2_B:5 120.0 . . ?
CG_B:5 CD2_B:5 HD2_B:5 120.0 . . ?
CA_A:1 N_A:1 H0A_A:1 109.5 . . ?
CA_A:1 N_A:1 H0B_A:1 109.5 . . ?
H0A_A:1 N_A:1 H0B_A:1 109.5 . . ?
CA_A:1 N_A:1 H0C_A:1 109.5 . . ?
H0A_A:1 N_A:1 H0C_A:1 109.5 . . ?
H0B_A:1 N_A:1 H0C_A:1 109.5 . . ?
N_A:1 CA_A:1 C_A:1 108.7(2) . . ?
N_A:1 CA_A:1 CB_A:1 110.8(3) . . ?
C_A:1 CA_A:1 CB_A:1 111.8(3) . . ?
N_A:1 CA_A:1 HA_A:1 108.5 . . ?
C_A:1 CA_A:1 HA_A:1 108.5 . . ?
CB_A:1 CA_A:1 HA_A:1 108.5 . . ?
O_A:1 C_A:1 N_A:2 125.7(3) . . ?
O_A:1 C_A:1 CA_A:1 120.7(3) . . ?
N_A:2 C_A:1 CA_A:1 113.6(2) . . ?
OG_A:1 CB_A:1 CA_A:1 111.2(3) . . ?
OG_A:1 CB_A:1 HB1_A:1 109.4 . . ?
CA_A:1 CB_A:1 HB1_A:1 109.4 . . ?
OG_A:1 CB_A:1 HB2_A:1 109.4 . . ?
CA_A:1 CB_A:1 HB2_A:1 109.4 . . ?
HB1_A:1 CB_A:1 HB2_A:1 108.0 . . ?
CB_A:1 OG_A:1 HG_A:1 109.5 . . ?
C_A:1 N_A:2 CA_A:2 123.9(2) . . ?
C_A:1 N_A:2 H0_A:2 118.1 . . ?
CA_A:2 N_A:2 H0_A:2 118.1 . . ?
N_A:2 CA_A:2 C_A:2 105.9(2) . . ?
N_A:2 CA_A:2 CB_A:2 110.0(2) . . ?
C_A:2 CA_A:2 CB_A:2 110.8(2) . . ?
N_A:2 CA_A:2 HA_A:2 110.0 . . ?
C_A:2 CA_A:2 HA_A:2 110.0 . . ?
CB_A:2 CA_A:2 HA_A:2 110.0 . . ?
O_A:2 C_A:2 N_A:3 124.3(3) . . ?
O_A:2 C_A:2 CA_A:2 119.2(3) . . ?
N_A:3 C_A:2 CA_A:2 116.4(2) . . ?
CG_A:2 CB_A:2 CA_A:2 113.8(2) . . ?
CG_A:2 CB_A:2 HB1_A:2 108.8 . . ?
CA_A:2 CB_A:2 HB1_A:2 108.8 . . ?
CG_A:2 CB_A:2 HB2_A:2 108.8 . . ?
CA_A:2 CB_A:2 HB2_A:2 108.8 . . ?
HB1_A:2 CB_A:2 HB2_A:2 107.7 . . ?
CD1_A:2 CG_A:2 CD2_A:2 120.0 . . ?
CD1_A:2 CG_A:2 CB_A:2 119.92(19) . . ?
CD2_A:2 CG_A:2 CB_A:2 120.07(19) . . ?
CG_A:2 CD1_A:2 CE1_A:2 120.0 . . ?
CG_A:2 CD1_A:2 HD1_A:2 120.0 . . ?
CE1_A:2 CD1_A:2 HD1_A:2 120.0 . . ?
CD1_A:2 CE1_A:2 CZ_A:2 120.0 . . ?
CD1_A:2 CE1_A:2 HE1_A:2 120.0 . . ?
CZ_A:2 CE1_A:2 HE1_A:2 120.0 . . ?
CE2_A:2 CZ_A:2 CE1_A:2 120.0 . . ?
CE2_A:2 CZ_A:2 HZ_A:2 120.0 . . ?
CE1_A:2 CZ_A:2 HZ_A:2 120.0 . . ?
CD2_A:2 CE2_A:2 CZ_A:2 120.0 . . ?
CD2_A:2 CE2_A:2 HE2_A:2 120.0 . . ?
CZ_A:2 CE2_A:2 HE2_A:2 120.0 . . ?
CE2_A:2 CD2_A:2 CG_A:2 120.0 . . ?
CE2_A:2 CD2_A:2 HD2_A:2 120.0 . . ?
CG_A:2 CD2_A:2 HD2_A:2 120.0 . . ?
C_A:2 N_A:3 CA_A:3 121.5(2) . . ?
C_A:2 N_A:3 H0_A:3 119.2 . . ?
CA_A:3 N_A:3 H0_A:3 119.2 . . ?
N_A:3 CA_A:3 C_A:3 109.6(2) . . ?
N_A:3 CA_A:3 CB_A:3 110.0(3) . . ?
C_A:3 CA_A:3 CB_A:3 110.4(3) . . ?
N_A:3 CA_A:3 HA_A:3 109.0 . . ?
C_A:3 CA_A:3 HA_A:3 109.0 . . ?
CB_A:3 CA_A:3 HA_A:3 109.0 . . ?
O_A:3 C_A:3 N_A:4 124.4(3) . . ?
O_A:3 C_A:3 CA_A:3 121.2(3) . . ?
N_A:4 C_A:3 CA_A:3 114.3(2) . . ?
CG1_A:3 CB_A:3 CG2_A:3 110.9(4) . . ?
CG1_A:3 CB_A:3 CA_A:3 111.1(3) . . ?
CG2_A:3 CB_A:3 CA_A:3 109.8(3) . . ?
CG1_A:3 CB_A:3 HB_A:3 108.3 . . ?
CG2_A:3 CB_A:3 HB_A:3 108.3 . . ?
CA_A:3 CB_A:3 HB_A:3 108.3 . . ?
CB_A:3 CG1_A:3 HG1A_A:3 109.5 . . ?
CB_A:3 CG1_A:3 HG1B_A:3 109.5 . . ?
HG1A_A:3 CG1_A:3 HG1B_A:3 109.5 . . ?
CB_A:3 CG1_A:3 HG1C_A:3 109.5 . . ?
HG1A_A:3 CG1_A:3 HG1C_A:3 109.5 . . ?
HG1B_A:3 CG1_A:3 HG1C_A:3 109.5 . . ?
CB_A:3 CG2_A:3 HG2A_A:3 109.5 . . ?
CB_A:3 CG2_A:3 HG2B_A:3 109.5 . . ?
HG2A_A:3 CG2_A:3 HG2B_A:3 109.5 . . ?
CB_A:3 CG2_A:3 HG2C_A:3 109.5 . . ?
HG2A_A:3 CG2_A:3 HG2C_A:3 109.5 . . ?
HG2B_A:3 CG2_A:3 HG2C_A:3 109.5 . . ?
C_A:3 N_A:4 CA_A:4 122.5(2) . . ?
C_A:3 N_A:4 H0_A:4 118.7 . . ?
CA_A:4 N_A:4 H0_A:4 118.7 . . ?
N_A:4 CA_A:4 C_A:4 107.5(2) . . ?
N_A:4 CA_A:4 CB_A:4 109.6(2) . . ?
C_A:4 CA_A:4 CB_A:4 111.7(3) . . ?
N_A:4 CA_A:4 HA_A:4 109.3 . . ?
C_A:4 CA_A:4 HA_A:4 109.3 . . ?
CB_A:4 CA_A:4 HA_A:4 109.3 . . ?
O_A:4 C_A:4 N_A:5 123.2(3) . . ?
O_A:4 C_A:4 CA_A:4 120.2(3) . . ?
N_A:5 C_A:4 CA_A:4 116.6(3) . . ?
CG_A:4 CB_A:4 CA_A:4 112.7(3) . . ?
CG_A:4 CB_A:4 HB1_A:4 109.1 . . ?
CA_A:4 CB_A:4 HB1_A:4 109.1 . . ?
CG_A:4 CB_A:4 HB2_A:4 109.1 . . ?
CA_A:4 CB_A:4 HB2_A:4 109.1 . . ?
HB1_A:4 CB_A:4 HB2_A:4 107.8 . . ?
CD_A:4 CG_A:4 CB_A:4 113.6(3) . . ?
CD_A:4 CG_A:4 HG1_A:4 108.9 . . ?
CB_A:4 CG_A:4 HG1_A:4 108.9 . . ?
CD_A:4 CG_A:4 HG2_A:4 108.9 . . ?
CB_A:4 CG_A:4 HG2_A:4 108.9 . . ?
HG1_A:4 CG_A:4 HG2_A:4 107.7 . . ?
OE1_A:4 CD_A:4 OE2_A:4 122.6(3) . . ?
OE1_A:4 CD_A:4 CG_A:4 122.5(3) . . ?
OE2_A:4 CD_A:4 CG_A:4 114.9(3) . . ?
CD_A:4 OE2_A:4 HE2_A:4 109.5 . . ?
C_A:4 N_A:5 CA_A:5 121.7(3) . . ?
C_A:4 N_A:5 H0_A:5 119.2 . . ?
CA_A:5 N_A:5 H0_A:5 119.2 . . ?
O_A:5 C_A:5 OXT_A:5 124.0(3) . . ?
O_A:5 C_A:5 CA_A:5 121.7(3) . . ?
OXT_A:5 C_A:5 CA_A:5 114.3(3) . . ?
N_A:5 CA_A:5 CB_A:5 110.3(3) . . ?
N_A:5 CA_A:5 C_A:5 112.4(3) . . ?
CB_A:5 CA_A:5 C_A:5 109.6(3) . . ?
N_A:5 CA_A:5 HA_A:5 108.1 . . ?
CB_A:5 CA_A:5 HA_A:5 108.1 . . ?
C_A:5 CA_A:5 HA_A:5 108.1 . . ?
CA_A:5 CB_A:5 CG_A:5 116.2(2) . . ?
CA_A:5 CB_A:5 HB1_A:5 108.2 . . ?
CG_A:5 CB_A:5 HB1_A:5 108.2 . . ?
CA_A:5 CB_A:5 HB2_A:5 108.2 . . ?
CG_A:5 CB_A:5 HB2_A:5 108.2 . . ?
HB1_A:5 CB_A:5 HB2_A:5 107.4 . . ?
CD1_A:5 CG_A:5 CD2_A:5 120.0 . . ?
CD1_A:5 CG_A:5 CB_A:5 121.89(18) . . ?
CD2_A:5 CG_A:5 CB_A:5 117.95(17) . . ?
CG_A:5 CD1_A:5 CE1_A:5 120.0 . . ?
CG_A:5 CD1_A:5 HD1_A:5 120.0 . . ?
CE1_A:5 CD1_A:5 HD1_A:5 120.0 . . ?
CZ_A:5 CE1_A:5 CD1_A:5 120.0 . . ?
CZ_A:5 CE1_A:5 HE1_A:5 120.0 . . ?
CD1_A:5 CE1_A:5 HE1_A:5 120.0 . . ?
CE2_A:5 CZ_A:5 CE1_A:5 120.0 . . ?
CE2_A:5 CZ_A:5 HZ_A:5 120.0 . . ?
CE1_A:5 CZ_A:5 HZ_A:5 120.0 . . ?
CZ_A:5 CE2_A:5 CD2_A:5 120.0 . . ?
CZ_A:5 CE2_A:5 HE2_A:5 120.0 . . ?
CD2_A:5 CE2_A:5 HE2_A:5 120.0 . . ?
CE2_A:5 CD2_A:5 CG_A:5 120.0 . . ?
CE2_A:5 CD2_A:5 HD2_A:5 120.0 . . ?
CG_A:5 CD2_A:5 HD2_A:5 120.0 . . ?
H1_W:1 O_W:1 H2_W:1 107(2) . . ?
H1_W:2 O_W:2 H2_W:2 108(2) . . ?
H1_W:3 O_W:3 H2_W:3 109(2) . . ?
H1_W:4 O_W:4 H2_W:4 109(2) . . ?

loop_
_geom_bond_atom_site_label_1
_geom_bond_atom_site_label_2
_geom_bond_distance
_geom_bond_site_symmetry_2
_geom_bond_publ_flag
N_B:1 CA_B:1 1.477(4) . ?
N_B:1 H0A_B:1 0.9100 . ?
N_B:1 H0B_B:1 0.9100 . ?
N_B:1 H0C_B:1 0.9100 . ?
CA_B:1 C_B:1 1.527(4) . ?
CA_B:1 CB_B:1 1.535(5) . ?
CA_B:1 HA_B:1 1.0000 . ?
C_B:1 O_B:1 1.237(4) . ?
C_B:1 N_B:2 1.334(4) . ?
CB_B:1 OG_B:1 1.418(4) . ?
CB_B:1 HB1_B:1 0.9900 . ?
CB_B:1 HB2_B:1 0.9900 . ?
OG_B:1 HG_B:1 0.8400 . ?
N_B:2 CA_B:2 1.451(4) . ?
N_B:2 H0_B:2 0.8800 . ?
CA_B:2 C_B:2 1.534(4) . ?
CA_B:2 CB_B:2 1.535(4) . ?
CA_B:2 HA_B:2 1.0000 . ?
C_B:2 O_B:2 1.239(3) . ?
C_B:2 N_B:3 1.339(4) . ?
CB_B:2 CG_B:2 1.525(4) . ?
CB_B:2 HB1_B:2 0.9900 . ?
CB_B:2 HB2_B:2 0.9900 . ?
CG_B:2 CD1_B:2 1.3900 . ?
CG_B:2 CD2_B:2 1.3900 . ?
CD1_B:2 CE1_B:2 1.3900 . ?
CD1_B:2 HD1_B:2 0.9500 . ?
CE1_B:2 CZ_B:2 1.3900 . ?
CE1_B:2 HE1_B:2 0.9500 . ?
CZ_B:2 CE2_B:2 1.3900 . ?
CZ_B:2 HZ_B:2 0.9500 . ?
CE2_B:2 CD2_B:2 1.3900 . ?
CE2_B:2 HE2_B:2 0.9500 . ?
CD2_B:2 HD2_B:2 0.9500 . ?
N_B:3 CA_B:3 1.460(4) . ?
N_B:3 H0_B:3 0.8800 . ?
CA_B:3 C_B:3 1.530(4) . ?
CA_B:3 CB_B:3 1.545(4) . ?
CA_B:3 HA_B:3 1.0000 . ?
C_B:3 O_B:3 1.234(3) . ?
C_B:3 N_B:4 1.338(4) . ?
CB_B:3 CG2_B:3 1.523(5) . ?
CB_B:3 CG1_B:3 1.536(5) . ?
CB_B:3 HB_B:3 1.0000 . ?
CG1_B:3 HG1A_B:3 0.9800 . ?
CG1_B:3 HG1B_B:3 0.9800 . ?
CG1_B:3 HG1C_B:3 0.9800 . ?
CG2_B:3 HG2A_B:3 0.9800 . ?
CG2_B:3 HG2B_B:3 0.9800 . ?
CG2_B:3 HG2C_B:3 0.9800 . ?
N_B:4 CA_B:4 1.450(4) . ?
N_B:4 H0_B:4 0.8800 . ?
CA_B:4 C_B:4 1.531(4) . ?
CA_B:4 CB_B:4 1.531(4) . ?
CA_B:4 HA_B:4 1.0000 . ?
C_B:4 O_B:4 1.225(4) . ?
C_B:4 N_B:5 1.328(4) . ?
CB_B:4 CG_B:4 1.521(5) . ?
CB_B:4 HB1_B:4 0.9900 . ?
CB_B:4 HB2_B:4 0.9900 . ?
CG_B:4 CD_B:4 1.506(5) . ?
CG_B:4 HG1_B:4 0.9900 . ?
CG_B:4 HG2_B:4 0.9900 . ?
CD_B:4 OE1_B:4 1.220(4) . ?
CD_B:4 OE2_B:4 1.317(4) . ?
OE2_B:4 HE2_B:4 0.8400 . ?
N_B:5 CA_B:5 1.451(4) . ?
N_B:5 H0_B:5 0.8800 . ?
C_B:5 O_B:5 1.248(4) . ?
C_B:5 OXT_B:5 1.270(4) . ?
C_B:5 CA_B:5 1.543(5) . ?
CA_B:5 CB_B:5 1.535(4) . ?
CA_B:5 HA_B:5 1.0000 . ?
CB_B:5 CG_B:5 1.533(4) . ?
CB_B:5 HB1_B:5 0.9900 . ?
CB_B:5 HB2_B:5 0.9900 . ?
CG_B:5 CD1_B:5 1.3900 . ?
CG_B:5 CD2_B:5 1.3900 . ?
CD1_B:5 CE1_B:5 1.3900 . ?
CD1_B:5 HD1_B:5 0.9500 . ?
CE1_B:5 CZ_B:5 1.3900 . ?
CE1_B:5 HE1_B:5 0.9500 . ?
CZ_B:5 CE2_B:5 1.3900 . ?
CZ_B:5 HZ_B:5 0.9500 . ?
CE2_B:5 CD2_B:5 1.3900 . ?
CE2_B:5 HE2_B:5 0.9500 . ?
CD2_B:5 HD2_B:5 0.9500 . ?
N_A:1 CA_A:1 1.480(4) . ?
N_A:1 H0A_A:1 0.9100 . ?
N_A:1 H0B_A:1 0.9100 . ?
N_A:1 H0C_A:1 0.9100 . ?
CA_A:1 C_A:1 1.529(4) . ?
CA_A:1 CB_A:1 1.536(5) . ?
CA_A:1 HA_A:1 1.0000 . ?
C_A:1 O_A:1 1.231(4) . ?
C_A:1 N_A:2 1.336(4) . ?
CB_A:1 OG_A:1 1.422(4) . ?
CB_A:1 HB1_A:1 0.9900 . ?
CB_A:1 HB2_A:1 0.9900 . ?
OG_A:1 HG_A:1 0.8400 . ?
N_A:2 CA_A:2 1.459(4) . ?
N_A:2 H0_A:2 0.8800 . ?
CA_A:2 C_A:2 1.523(4) . ?
CA_A:2 CB_A:2 1.541(4) . ?
CA_A:2 HA_A:2 1.0000 . ?
C_A:2 O_A:2 1.244(3) . ?
C_A:2 N_A:3 1.335(4) . ?
CB_A:2 CG_A:2 1.517(4) . ?
CB_A:2 HB1_A:2 0.9900 . ?
CB_A:2 HB2_A:2 0.9900 . ?
CG_A:2 CD1_A:2 1.3900 . ?
CG_A:2 CD2_A:2 1.3900 . ?
CD1_A:2 CE1_A:2 1.3900 . ?
CD1_A:2 HD1_A:2 0.9500 . ?
CE1_A:2 CZ_A:2 1.3900 . ?
CE1_A:2 HE1_A:2 0.9500 . ?
CZ_A:2 CE2_A:2 1.3900 . ?
CZ_A:2 HZ_A:2 0.9500 . ?
CE2_A:2 CD2_A:2 1.3900 . ?
CE2_A:2 HE2_A:2 0.9500 . ?
CD2_A:2 HD2_A:2 0.9500 . ?
N_A:3 CA_A:3 1.455(4) . ?
N_A:3 H0_A:3 0.8800 . ?
CA_A:3 C_A:3 1.520(4) . ?
CA_A:3 CB_A:3 1.552(4) . ?
CA_A:3 HA_A:3 1.0000 . ?
C_A:3 O_A:3 1.227(3) . ?
C_A:3 N_A:4 1.339(4) . ?
CB_A:3 CG1_A:3 1.521(6) . ?
CB_A:3 CG2_A:3 1.529(5) . ?
CB_A:3 HB_A:3 1.0000 . ?
CG1_A:3 HG1A_A:3 0.9800 . ?
CG1_A:3 HG1B_A:3 0.9800 . ?
CG1_A:3 HG1C_A:3 0.9800 . ?
CG2_A:3 HG2A_A:3 0.9800 . ?
CG2_A:3 HG2B_A:3 0.9800 . ?
CG2_A:3 HG2C_A:3 0.9800 . ?
N_A:4 CA_A:4 1.460(4) . ?
N_A:4 H0_A:4 0.8800 . ?
CA_A:4 C_A:4 1.524(4) . ?
CA_A:4 CB_A:4 1.526(4) . ?
CA_A:4 HA_A:4 1.0000 . ?
C_A:4 O_A:4 1.234(4) . ?
C_A:4 N_A:5 1.327(4) . ?
CB_A:4 CG_A:4 1.510(5) . ?
CB_A:4 HB1_A:4 0.9900 . ?
CB_A:4 HB2_A:4 0.9900 . ?
CG_A:4 CD_A:4 1.504(5) . ?
CG_A:4 HG1_A:4 0.9900 . ?
CG_A:4 HG2_A:4 0.9900 . ?
CD_A:4 OE1_A:4 1.225(4) . ?
CD_A:4 OE2_A:4 1.315(4) . ?
OE2_A:4 HE2_A:4 0.8400 . ?
N_A:5 CA_A:5 1.453(4) . ?
N_A:5 H0_A:5 0.8800 . ?
C_A:5 O_A:5 1.245(4) . ?
C_A:5 OXT_A:5 1.271(4) . ?
C_A:5 CA_A:5 1.555(5) . ?
CA_A:5 CB_A:5 1.540(4) . ?
CA_A:5 HA_A:5 1.0000 . ?
CB_A:5 CG_A:5 1.543(4) . ?
CB_A:5 HB1_A:5 0.9900 . ?
CB_A:5 HB2_A:5 0.9900 . ?
CG_A:5 CD1_A:5 1.3900 . ?
CG_A:5 CD2_A:5 1.3900 . ?
CD1_A:5 CE1_A:5 1.3900 . ?
CD1_A:5 HD1_A:5 0.9500 . ?
CE1_A:5 CZ_A:5 1.3900 . ?
CE1_A:5 HE1_A:5 0.9500 . ?
CZ_A:5 CE2_A:5 1.3900 . ?
CZ_A:5 HZ_A:5 0.9500 . ?
CE2_A:5 CD2_A:5 1.3900 . ?
CE2_A:5 HE2_A:5 0.9500 . ?
CD2_A:5 HD2_A:5 0.9500 . ?
O_W:1 H1_W:1 0.879(13) . ?
O_W:1 H2_W:1 0.878(13) . ?
O_W:2 H1_W:2 0.874(13) . ?
O_W:2 H2_W:2 0.873(13) . ?
O_W:3 H1_W:3 0.873(13) . ?
O_W:3 H2_W:3 0.875(13) . ?
O_W:4 H1_W:4 0.868(13) . ?
O_W:4 H2_W:4 0.872(13) . ?

loop_
_geom_hbond_atom_site_label_D
_geom_hbond_atom_site_label_H
_geom_hbond_atom_site_label_A
_geom_hbond_distance_DH
_geom_hbond_distance_HA
_geom_hbond_distance_DA
_geom_hbond_angle_DHA
_geom_hbond_site_symmetry_A
_geom_hbond_publ_flag
N_B:1 H0A_B:1 OG_A:1 0.91 2.03 2.900(4) 160.5 1_455 yes
N_B:1 H0B_B:1 O_W:3 0.91 1.90 2.792(4) 167.2 2_655 yes
N_B:1 H0C_B:1 OXT_B:5 0.91 1.88 2.752(4) 160.8 2_656 yes
OG_B:1 HG_B:1 O_B:5 0.84 1.99 2.783(3) 156.0 2_656 yes
N_B:2 H0_B:2 O_A:1 0.88 2.06 2.934(3) 170.1 . yes
CA_B:2 HA_B:2 O_A:2 1.00 2.38 3.288(4) 150.5 1_455 yes
N_B:3 H0_B:3 O_A:2 0.88 2.13 2.981(3) 162.0 1_455 yes
CA_B:3 HA_B:3 O_A:3 1.00 2.31 3.232(4) 152.5 . yes
N_B:4 H0_B:4 O_A:3 0.88 2.06 2.921(3) 165.0 . yes
CG_B:4 HG1_B:4 O_W:1 0.99 2.57 3.532(5) 164.8 . yes
OE2_B:4 HE2_B:4 OXT_B:5 0.84 1.73 2.564(4) 175.0 1_554 yes
N_B:5 H0_B:5 O_A:4 0.88 1.95 2.805(3) 162.2 1_455 yes
CB_B:5 HB1_B:5 O_A:4 0.99 2.60 3.339(4) 131.8 1_455 yes
CB_B:5 HB1_B:5 OXT_A:5 0.99 2.61 3.326(4) 128.9 1_455 yes
N_A:1 H0A_A:1 OG_B:1 0.91 2.02 2.899(4) 162.5 . yes
N_A:1 H0B_A:1 O_W:2 0.91 1.91 2.803(4) 165.4 . yes
N_A:1 H0C_A:1 OXT_A:5 0.91 1.85 2.737(4) 165.1 2_756 yes
OG_A:1 HG_A:1 O_A:5 0.84 2.02 2.824(4) 158.8 2_756 yes
N_A:2 H0_A:2 O_B:1 0.88 2.03 2.903(3) 169.7 1_655 yes
CA_A:2 HA_A:2 O_B:2 1.00 2.45 3.347(4) 149.4 . yes
N_A:3 H0_A:3 O_B:2 0.88 2.10 2.966(3) 166.1 . yes
CA_A:3 HA_A:3 O_B:3 1.00 2.42 3.329(4) 151.0 1_655 yes
N_A:4 H0_A:4 O_B:3 0.88 2.17 3.032(3) 167.2 1_655 yes
CG_A:4 HG1_A:4 O_W:4 0.99 2.61 3.520(5) 153.2 1_655 yes
OE2_A:4 HE2_A:4 OXT_A:5 0.84 1.73 2.547(4) 164.3 1_554 yes
N_A:5 H0_A:5 O_B:4 0.88 1.92 2.792(3) 170.7 . yes
CB_A:5 HB2_A:5 OXT_B:5 0.99 2.65 3.456(4) 138.9 . yes
O_W:1 H1_W:1 O_B:5 0.879(13) 2.168(18) 3.024(4) 164(5) . yes
O_W:1 H2_W:1 O_A:5 0.878(13) 2.06(2) 2.909(4) 163(5) . yes
O_W:2 H1_W:2 OE1_B:4 0.874(13) 1.824(14) 2.692(4) 171(5) 2_655 yes
O_W:2 H2_W:2 O_W:4 0.873(13) 2.13(2) 2.974(5) 163(5) 2_655 yes
O_W:3 H1_W:3 OE1_A:4 0.873(13) 1.802(15) 2.669(4) 172(6) . yes
O_W:3 H2_W:3 O_W:1 0.875(13) 2.11(3) 2.929(5) 155(5) . yes
O_W:4 H1_W:4 O_B:5 0.868(13) 2.04(3) 2.865(4) 158(6) . yes
O_W:4 H2_W:4 O_A:5 0.872(13) 2.351(19) 3.200(5) 164(5) 1_455 yes

loop_
_geom_torsion_atom_site_label_1
_geom_torsion_atom_site_label_2
_geom_torsion_atom_site_label_3
_geom_torsion_atom_site_label_4
_geom_torsion
_geom_torsion_site_symmetry_1
_geom_torsion_site_symmetry_2
_geom_torsion_site_symmetry_3
_geom_torsion_site_symmetry_4
_geom_torsion_publ_flag
N_B:1 CA_B:1 C_B:1 O_B:1 -17.5(4) . . . . ?
CB_B:1 CA_B:1 C_B:1 O_B:1 105.2(3) . . . . ?
N_B:1 CA_B:1 C_B:1 N_B:2 163.6(3) . . . . ?
CB_B:1 CA_B:1 C_B:1 N_B:2 -73.7(3) . . . . ?
N_B:1 CA_B:1 CB_B:1 OG_B:1 -74.7(3) . . . . ?
C_B:1 CA_B:1 CB_B:1 OG_B:1 164.2(2) . . . . ?
O_B:1 C_B:1 N_B:2 CA_B:2 3.3(5) . . . . ?
CA_B:1 C_B:1 N_B:2 CA_B:2 -177.8(3) . . . . ?
C_B:1 N_B:2 CA_B:2 C_B:2 -124.5(3) . . . . ?
C_B:1 N_B:2 CA_B:2 CB_B:2 116.4(3) . . . . ?
N_B:2 CA_B:2 C_B:2 O_B:2 -65.3(3) . . . . ?
CB_B:2 CA_B:2 C_B:2 O_B:2 53.8(4) . . . . ?
N_B:2 CA_B:2 C_B:2 N_B:3 110.4(3) . . . . ?
CB_B:2 CA_B:2 C_B:2 N_B:3 -130.5(3) . . . . ?
N_B:2 CA_B:2 CB_B:2 CG_B:2 -59.1(3) . . . . ?
C_B:2 CA_B:2 CB_B:2 CG_B:2 -174.9(2) . . . . ?
CA_B:2 CB_B:2 CG_B:2 CD1_B:2 -99.0(3) . . . . ?
CA_B:2 CB_B:2 CG_B:2 CD2_B:2 79.5(3) . . . . ?
CD2_B:2 CG_B:2 CD1_B:2 CE1_B:2 0.0 . . . . ?
CB_B:2 CG_B:2 CD1_B:2 CE1_B:2 178.5(2) . . . . ?
CG_B:2 CD1_B:2 CE1_B:2 CZ_B:2 0.0 . . . . ?
CD1_B:2 CE1_B:2 CZ_B:2 CE2_B:2 0.0 . . . . ?
CE1_B:2 CZ_B:2 CE2_B:2 CD2_B:2 0.0 . . . . ?
CZ_B:2 CE2_B:2 CD2_B:2 CG_B:2 0.0 . . . . ?
CD1_B:2 CG_B:2 CD2_B:2 CE2_B:2 0.0 . . . . ?
CB_B:2 CG_B:2 CD2_B:2 CE2_B:2 -178.5(2) . . . . ?
O_B:2 C_B:2 N_B:3 CA_B:3 5.5(5) . . . . ?
CA_B:2 C_B:2 N_B:3 CA_B:3 -169.9(3) . . . . ?
C_B:2 N_B:3 CA_B:3 C_B:3 -135.1(3) . . . . ?
C_B:2 N_B:3 CA_B:3 CB_B:3 102.4(3) . . . . ?
N_B:3 CA_B:3 C_B:3 O_B:3 -56.8(4) . . . . ?
CB_B:3 CA_B:3 C_B:3 O_B:3 66.7(4) . . . . ?
N_B:3 CA_B:3 C_B:3 N_B:4 123.4(3) . . . . ?
CB_B:3 CA_B:3 C_B:3 N_B:4 -113.0(3) . . . . ?
N_B:3 CA_B:3 CB_B:3 CG2_B:3 -53.3(3) . . . . ?
C_B:3 CA_B:3 CB_B:3 CG2_B:3 -175.1(3) . . . . ?
N_B:3 CA_B:3 CB_B:3 CG1_B:3 -174.0(3) . . . . ?
C_B:3 CA_B:3 CB_B:3 CG1_B:3 64.1(3) . . . . ?
O_B:3 C_B:3 N_B:4 CA_B:4 -2.8(5) . . . . ?
CA_B:3 C_B:3 N_B:4 CA_B:4 176.9(3) . . . . ?
C_B:3 N_B:4 CA_B:4 C_B:4 -106.2(3) . . . . ?
C_B:3 N_B:4 CA_B:4 CB_B:4 133.9(3) . . . . ?
N_B:4 CA_B:4 C_B:4 O_B:4 -59.1(4) . . . . ?
CB_B:4 CA_B:4 C_B:4 O_B:4 60.9(4) . . . . ?
N_B:4 CA_B:4 C_B:4 N_B:5 120.8(3) . . . . ?
CB_B:4 CA_B:4 C_B:4 N_B:5 -119.2(3) . . . . ?
N_B:4 CA_B:4 CB_B:4 CG_B:4 -177.9(3) . . . . ?
C_B:4 CA_B:4 CB_B:4 CG_B:4 63.4(3) . . . . ?
CA_B:4 CB_B:4 CG_B:4 CD_B:4 162.9(3) . . . . ?
CB_B:4 CG_B:4 CD_B:4 OE1_B:4 -162.7(4) . . . . ?
CB_B:4 CG_B:4 CD_B:4 OE2_B:4 15.5(5) . . . . ?
O_B:4 C_B:4 N_B:5 CA_B:5 5.1(5) . . . . ?
CA_B:4 C_B:4 N_B:5 CA_B:5 -174.8(3) . . . . ?
C_B:4 N_B:5 CA_B:5 CB_B:5 150.0(3) . . . . ?
C_B:4 N_B:5 CA_B:5 C_B:5 -87.8(4) . . . . ?
O_B:5 C_B:5 CA_B:5 N_B:5 -28.2(4) . . . . ?
OXT_B:5 C_B:5 CA_B:5 N_B:5 153.3(3) . . . . ?
O_B:5 C_B:5 CA_B:5 CB_B:5 95.2(4) . . . . ?
OXT_B:5 C_B:5 CA_B:5 CB_B:5 -83.3(3) . . . . ?
N_B:5 CA_B:5 CB_B:5 CG_B:5 -78.1(4) . . . . ?
C_B:5 CA_B:5 CB_B:5 CG_B:5 157.4(3) . . . . ?
CA_B:5 CB_B:5 CG_B:5 CD1_B:5 48.2(3) . . . . ?
CA_B:5 CB_B:5 CG_B:5 CD2_B:5 -131.4(2) . . . . ?
CD2_B:5 CG_B:5 CD1_B:5 CE1_B:5 0.0 . . . . ?
CB_B:5 CG_B:5 CD1_B:5 CE1_B:5 -179.6(2) . . . . ?
CG_B:5 CD1_B:5 CE1_B:5 CZ_B:5 0.0 . . . . ?
CD1_B:5 CE1_B:5 CZ_B:5 CE2_B:5 0.0 . . . . ?
CE1_B:5 CZ_B:5 CE2_B:5 CD2_B:5 0.0 . . . . ?
CZ_B:5 CE2_B:5 CD2_B:5 CG_B:5 0.0 . . . . ?
CD1_B:5 CG_B:5 CD2_B:5 CE2_B:5 0.0 . . . . ?
CB_B:5 CG_B:5 CD2_B:5 CE2_B:5 179.6(2) . . . . ?
N_A:1 CA_A:1 C_A:1 O_A:1 -16.4(4) . . . . ?
CB_A:1 CA_A:1 C_A:1 O_A:1 106.3(3) . . . . ?
N_A:1 CA_A:1 C_A:1 N_A:2 164.0(3) . . . . ?
CB_A:1 CA_A:1 C_A:1 N_A:2 -73.4(3) . . . . ?
N_A:1 CA_A:1 CB_A:1 OG_A:1 -75.9(3) . . . . ?
C_A:1 CA_A:1 CB_A:1 OG_A:1 162.6(2) . . . . ?
O_A:1 C_A:1 N_A:2 CA_A:2 5.0(5) . . . . ?
CA_A:1 C_A:1 N_A:2 CA_A:2 -175.4(3) . . . . ?
C_A:1 N_A:2 CA_A:2 C_A:2 -126.2(3) . . . . ?
C_A:1 N_A:2 CA_A:2 CB_A:2 114.0(3) . . . . ?
N_A:2 CA_A:2 C_A:2 O_A:2 -68.4(3) . . . . ?
CB_A:2 CA_A:2 C_A:2 O_A:2 50.9(4) . . . . ?
N_A:2 CA_A:2 C_A:2 N_A:3 107.5(3) . . . . ?
CB_A:2 CA_A:2 C_A:2 N_A:3 -133.2(3) . . . . ?
N_A:2 CA_A:2 CB_A:2 CG_A:2 -59.0(3) . . . . ?
C_A:2 CA_A:2 CB_A:2 CG_A:2 -175.8(2) . . . . ?
CA_A:2 CB_A:2 CG_A:2 CD1_A:2 -99.3(3) . . . . ?
CA_A:2 CB_A:2 CG_A:2 CD2_A:2 79.5(3) . . . . ?
CD2_A:2 CG_A:2 CD1_A:2 CE1_A:2 0.0 . . . . ?
CB_A:2 CG_A:2 CD1_A:2 CE1_A:2 178.9(2) . . . . ?
CG_A:2 CD1_A:2 CE1_A:2 CZ_A:2 0.0 . . . . ?
CD1_A:2 CE1_A:2 CZ_A:2 CE2_A:2 0.0 . . . . ?
CE1_A:2 CZ_A:2 CE2_A:2 CD2_A:2 0.0 . . . . ?
CZ_A:2 CE2_A:2 CD2_A:2 CG_A:2 0.0 . . . . ?
CD1_A:2 CG_A:2 CD2_A:2 CE2_A:2 0.0 . . . . ?
CB_A:2 CG_A:2 CD2_A:2 CE2_A:2 -178.9(2) . . . . ?
O_A:2 C_A:2 N_A:3 CA_A:3 7.0(5) . . . . ?
CA_A:2 C_A:2 N_A:3 CA_A:3 -168.7(3) . . . . ?
C_A:2 N_A:3 CA_A:3 C_A:3 -132.4(3) . . . . ?
C_A:2 N_A:3 CA_A:3 CB_A:3 106.1(3) . . . . ?
N_A:3 CA_A:3 C_A:3 O_A:3 -47.3(4) . . . . ?
CB_A:3 CA_A:3 C_A:3 O_A:3 73.9(4) . . . . ?
N_A:3 CA_A:3 C_A:3 N_A:4 134.3(3) . . . . ?
CB_A:3 CA_A:3 C_A:3 N_A:4 -104.4(3) . . . . ?
N_A:3 CA_A:3 CB_A:3 CG1_A:3 172.0(3) . . . . ?
C_A:3 CA_A:3 CB_A:3 CG1_A:3 51.0(4) . . . . ?
N_A:3 CA_A:3 CB_A:3 CG2_A:3 -64.9(3) . . . . ?
C_A:3 CA_A:3 CB_A:3 CG2_A:3 174.1(3) . . . . ?
O_A:3 C_A:3 N_A:4 CA_A:4 -2.8(5) . . . . ?
CA_A:3 C_A:3 N_A:4 CA_A:4 175.5(3) . . . . ?
C_A:3 N_A:4 CA_A:4 C_A:4 -120.8(3) . . . . ?
C_A:3 N_A:4 CA_A:4 CB_A:4 117.6(3) . . . . ?
N_A:4 CA_A:4 C_A:4 O_A:4 -66.7(4) . . . . ?
CB_A:4 CA_A:4 C_A:4 O_A:4 53.6(4) . . . . ?
N_A:4 CA_A:4 C_A:4 N_A:5 111.6(3) . . . . ?
CB_A:4 CA_A:4 C_A:4 N_A:5 -128.1(3) . . . . ?
N_A:4 CA_A:4 CB_A:4 CG_A:4 179.8(3) . . . . ?
C_A:4 CA_A:4 CB_A:4 CG_A:4 60.8(4) . . . . ?
CA_A:4 CB_A:4 CG_A:4 CD_A:4 172.8(3) . . . . ?
CB_A:4 CG_A:4 CD_A:4 OE1_A:4 -166.9(4) . . . . ?
CB_A:4 CG_A:4 CD_A:4 OE2_A:4 10.7(5) . . . . ?
O_A:4 C_A:4 N_A:5 CA_A:5 -0.2(5) . . . . ?
CA_A:4 C_A:4 N_A:5 CA_A:5 -178.5(3) . . . . ?
C_A:4 N_A:5 CA_A:5 CB_A:5 159.7(3) . . . . ?
C_A:4 N_A:5 CA_A:5 C_A:5 -77.6(4) . . . . ?
O_A:5 C_A:5 CA_A:5 N_A:5 -22.6(4) . . . . ?
OXT_A:5 C_A:5 CA_A:5 N_A:5 157.5(3) . . . . ?
O_A:5 C_A:5 CA_A:5 CB_A:5 100.5(4) . . . . ?
OXT_A:5 C_A:5 CA_A:5 CB_A:5 -79.4(3) . . . . ?
N_A:5 CA_A:5 CB_A:5 CG_A:5 -72.8(3) . . . . ?
C_A:5 CA_A:5 CB_A:5 CG_A:5 162.9(3) . . . . ?
CA_A:5 CB_A:5 CG_A:5 CD1_A:5 -38.4(4) . . . . ?
CA_A:5 CB_A:5 CG_A:5 CD2_A:5 146.3(2) . . . . ?
CD2_A:5 CG_A:5 CD1_A:5 CE1_A:5 0.0 . . . . ?
CB_A:5 CG_A:5 CD1_A:5 CE1_A:5 -175.2(2) . . . . ?
CG_A:5 CD1_A:5 CE1_A:5 CZ_A:5 0.0 . . . . ?
CD1_A:5 CE1_A:5 CZ_A:5 CE2_A:5 0.0 . . . . ?
CE1_A:5 CZ_A:5 CE2_A:5 CD2_A:5 0.0 . . . . ?
CZ_A:5 CE2_A:5 CD2_A:5 CG_A:5 0.0 . . . . ?
CD1_A:5 CG_A:5 CD2_A:5 CE2_A:5 0.0 . . . . ?
CB_A:5 CG_A:5 CD2_A:5 CE2_A:5 175.4(2) . . . . ?
